data_1563216
loop_
_publ_author_name
'Yu, Hongwei'
'Pan, Shilie'
'Wu, Hongping'
'Han, Jian'
'Dong, Xiaoyu'
'Zhou, Zhongxiang'

_publ_section_title
;
 Synthesis, structure characterization and optical properties of a new
 tripotassium cadmium pentaborate, K3CdB5O10
;
_journal_issue 7
_journal_name_full 'Journal of Solid State Chemistry'
_journal_page_first 1644
_journal_page_last 1648
_journal_paper_doi 10.1016/j.jssc.2011.05.007
_journal_volume 184
_journal_year 2011
_chemical_formula_sum 'B5 Cd K3 O10'
_chemical_formula_weight 443.75
_space_group_IT_number 14
_space_group_name_Hall '-P 2yn'
_space_group_name_H-M_alt 'P 1 21/n 1'
_symmetry_cell_setting monoclinic
_symmetry_space_group_name_H-M 'P 1 21/n 1'
_atom_sites_solution_primary direct
_atom_sites_solution_secondary difmap
_cell_angle_alpha 90.00
_cell_angle_beta 115.608(5)
_cell_angle_gamma 90.00
_cell_formula_units_Z 4
_cell_length_a 7.6707(7)
_cell_length_b 19.1765(17)
_cell_length_c 7.8784(6)
_cell_measurement_reflns_used 3117
_cell_measurement_temperature 296(2)
_cell_measurement_theta_max 26.85
_cell_measurement_theta_min 3.06
_cell_volume 1045.06(16)
_computing_structure_refinement 'SHELXL-97 (Sheldrick, 1997)'
_computing_structure_solution 'SHELXS-97 (Sheldrick, 1990)'
_diffrn_ambient_temperature 296(2)
_diffrn_measured_fraction_theta_full 0.995
_diffrn_measured_fraction_theta_max 0.995
_diffrn_radiation_monochromator graphite
_diffrn_radiation_source 'fine-focus sealed tube'
_diffrn_radiation_type MoK\a
_diffrn_radiation_wavelength 0.71073
_diffrn_reflns_av_R_equivalents 0.0371
_diffrn_reflns_av_sigmaI/netI 0.0388
_diffrn_reflns_limit_h_max 9
_diffrn_reflns_limit_h_min -7
_diffrn_reflns_limit_k_max 24
_diffrn_reflns_limit_k_min -24
_diffrn_reflns_limit_l_max 10
_diffrn_reflns_limit_l_min -10
_diffrn_reflns_number 9178
_diffrn_reflns_theta_full 27.46
_diffrn_reflns_theta_max 27.46
_diffrn_reflns_theta_min 2.12
_exptl_absorpt_coefficient_mu 3.325
_exptl_absorpt_correction_T_max 0.9395
_exptl_absorpt_correction_T_min 0.7051
_exptl_absorpt_correction_type numerical
_exptl_crystal_density_diffrn 2.820
_exptl_crystal_density_method 'not measured'
_exptl_crystal_F_000 840
_exptl_crystal_size_max 0.15
_exptl_crystal_size_mid 0.09
_exptl_crystal_size_min 0.03
_refine_diff_density_max 0.824
_refine_diff_density_min -0.928
_refine_diff_density_rms 0.150
_refine_ls_extinction_coef 0.0006(5)
_refine_ls_extinction_expression Fc^*^=kFc[1+0.001xFc^2^\l^3^/sin(2\q)]^-1/4^
_refine_ls_extinction_method SHELXL
_refine_ls_goodness_of_fit_ref 1.106
_refine_ls_matrix_type full
_refine_ls_number_parameters 173
_refine_ls_number_reflns 2368
_refine_ls_number_restraints 0
_refine_ls_restrained_S_all 1.106
_refine_ls_R_factor_all 0.0470
_refine_ls_R_factor_gt 0.0344
_refine_ls_shift/su_max 0.000
_refine_ls_shift/su_mean 0.000
_refine_ls_structure_factor_coef Fsqd
_refine_ls_weighting_details 'calc w=1/[\s^2^(Fo^2^)+(0.0460P)^2^+0.3282P] where P=(Fo^2^+2Fc^2^)/3'
_refine_ls_weighting_scheme calc
_refine_ls_wR_factor_gt 0.0834
_refine_ls_wR_factor_ref 0.0883
_reflns_number_gt 1953
_reflns_number_total 2368
_reflns_threshold_expression >2sigma(I)
_cod_data_source_file JSSC-2011-184-1644.cif
_cod_data_source_block 1
_cod_depositor_comments
;
The following automatic conversions were performed:

data item '_symmetry_cell_setting' value 'Monoclinic' was changed to
'monoclinic' in accordance with the built-in table derived from the
CIF Core dictionary named 'cif_core.dic' version 2.4.5 last updated
on 2014-11-21.

Automatic conversion script
Id: cif_fix_values 8369 2020-08-20 11:38:08Z andrius 
;
_cod_original_cell_volume 1045.05(15)
_cod_original_sg_symbol_H-M 'P2(1)/n  '
_cod_database_code 1563216

loop_
_symmetry_equiv_pos_as_xyz
'x, y, z'
'-x+1/2, y+1/2, -z+1/2'
'-x, -y, -z'
'x-1/2, -y-1/2, z-1/2'

loop_
_atom_site_label
_atom_site_type_symbol
_atom_site_fract_x
_atom_site_fract_y
_atom_site_fract_z
_atom_site_U_iso_or_equiv
_atom_site_adp_type
_atom_site_occupancy
_atom_site_symmetry_multiplicity
_atom_site_calc_flag
_atom_site_refinement_flags
_atom_site_disorder_assembly
_atom_site_disorder_group
Cd1 Cd 0.52468(4) 0.097312(18) 0.15207(4) 0.01964(14) Uani 1 1 d . . .
K2 K 1.00648(15) 0.07813(6) 0.14107(13) 0.0248(2) Uani 1 1 d . . .
K3 K 0.54584(15) 0.06549(6) -0.29849(13) 0.0256(3) Uani 1 1 d . . .
K4 K 0.21966(15) 0.25260(6) -0.05442(12) 0.0266(3) Uani 1 1 d . . .
O1 O 0.4369(4) 0.37183(17) -0.0375(4) 0.0210(7) Uani 1 1 d . . .
O2 O 0.6764(4) 0.14784(16) 0.0156(4) 0.0195(7) Uani 1 1 d . . .
O3 O 0.6863(4) 0.04748(17) 0.4232(4) 0.0230(7) Uani 1 1 d . . .
O4 O 0.2297(4) 0.12679(17) -0.2457(4) 0.0194(7) Uani 1 1 d . . .
O5 O 0.2454(4) 0.14147(16) -0.5416(4) 0.0195(7) Uani 1 1 d . . .
O6 O 0.2695(4) 0.03532(17) -0.0273(4) 0.0257(8) Uani 1 1 d . . .
O7 O 0.1158(4) 0.23432(16) -0.4218(4) 0.0194(7) Uani 1 1 d . . .
O8 O 1.0274(4) -0.04732(17) 0.2940(4) 0.0251(8) Uani 1 1 d . . .
O9 O 0.3705(5) 0.17168(19) 0.2427(4) 0.0320(8) Uani 1 1 d . . .
O10 O -0.2085(5) 0.23977(17) -0.1005(5) 0.0317(9) Uani 1 1 d . . .
B1 B 0.6914(7) 0.2165(3) 0.0004(6) 0.0183(11) Uani 1 1 d . . .
B2 B 0.1637(7) 0.0694(3) -0.1865(6) 0.0176(10) Uani 1 1 d . . .
B3 B 0.1319(7) 0.1584(3) -0.4368(6) 0.0191(11) Uani 1 1 d . . .
B4 B 0.3030(7) 0.1896(3) 0.3656(6) 0.0214(11) Uani 1 1 d . . .
B5 B 0.8600(7) 0.0742(3) 0.5233(6) 0.0178(10) Uani 1 1 d . . .

loop_
_atom_site_aniso_label
_atom_site_aniso_U_11
_atom_site_aniso_U_22
_atom_site_aniso_U_33
_atom_site_aniso_U_23
_atom_site_aniso_U_13
_atom_site_aniso_U_12
Cd1 0.0162(2) 0.0249(2) 0.01620(17) 0.00024(11) 0.00541(12) -0.00173(14)
K2 0.0220(6) 0.0239(6) 0.0275(5) -0.0009(4) 0.0098(4) -0.0006(4)
K3 0.0234(6) 0.0271(6) 0.0250(4) -0.0027(4) 0.0092(4) -0.0012(4)
K4 0.0242(6) 0.0295(6) 0.0225(4) 0.0014(4) 0.0067(4) 0.0006(5)
O1 0.0159(16) 0.0238(18) 0.0165(13) -0.0046(12) 0.0005(11) 0.0047(14)
O2 0.0209(17) 0.0174(17) 0.0217(13) -0.0002(11) 0.0107(12) -0.0018(13)
O3 0.0124(16) 0.031(2) 0.0189(13) 0.0048(12) 0.0006(11) -0.0043(14)
O4 0.0169(16) 0.0218(17) 0.0167(12) 0.0029(11) 0.0047(11) -0.0034(14)
O5 0.0221(17) 0.0195(18) 0.0221(13) 0.0011(11) 0.0146(12) 0.0002(13)
O6 0.0188(17) 0.027(2) 0.0210(14) 0.0022(12) -0.0010(12) -0.0082(14)
O7 0.0201(17) 0.0203(18) 0.0231(13) -0.0005(12) 0.0143(12) -0.0032(13)
O8 0.0176(17) 0.031(2) 0.0190(13) 0.0076(12) 0.0005(12) -0.0061(14)
O9 0.042(2) 0.034(2) 0.0319(16) 0.0056(14) 0.0266(15) 0.0082(17)
O10 0.047(2) 0.019(2) 0.050(2) -0.0024(15) 0.0401(18) 0.0009(17)
B1 0.017(3) 0.025(3) 0.0126(18) -0.0036(17) 0.0060(17) 0.002(2)
B2 0.016(2) 0.020(3) 0.0183(19) -0.0034(18) 0.0088(17) -0.001(2)
B3 0.015(2) 0.025(3) 0.018(2) 0.0013(18) 0.0080(17) -0.001(2)
B4 0.015(3) 0.026(3) 0.023(2) 0.0016(19) 0.0089(18) 0.002(2)
B5 0.014(2) 0.021(3) 0.0160(19) 0.0004(18) 0.0043(17) 0.001(2)

loop_
_atom_type_symbol
_atom_type_description
_atom_type_scat_dispersion_real
_atom_type_scat_dispersion_imag
_atom_type_scat_source
B B 0.0013 0.0007 'International Tables Vol C Tables 4.2.6.8 and 6.1.1.4'
O O 0.0106 0.0060 'International Tables Vol C Tables 4.2.6.8 and 6.1.1.4'
K K 0.2009 0.2494 'International Tables Vol C Tables 4.2.6.8 and 6.1.1.4'
Cd Cd -0.8075 1.2024 'International Tables Vol C Tables 4.2.6.8 and 6.1.1.4'

loop_
_geom_angle_atom_site_label_1
_geom_angle_atom_site_label_2
_geom_angle_atom_site_label_3
_geom_angle
_geom_angle_site_symmetry_1
_geom_angle_site_symmetry_3
O2 Cd1 O9 111.29(13) . .
O2 Cd1 O3 119.51(11) . .
O9 Cd1 O3 97.26(12) . .
O2 Cd1 O6 116.74(11) . .
O9 Cd1 O6 96.12(13) . .
O3 Cd1 O6 111.38(12) . .
O2 Cd1 K3 141.23(9) . 3_655
O9 Cd1 K3 107.41(10) . 3_655
O3 Cd1 K3 51.61(8) . 3_655
O6 Cd1 K3 60.13(8) . 3_655
O2 Cd1 K4 78.09(8) . 4_666
O9 Cd1 K4 52.64(10) . 4_666
O3 Cd1 K4 79.49(9) . 4_666
O6 Cd1 K4 148.61(9) . 4_666
K3 Cd1 K4 126.30(2) 3_655 4_666
O2 Cd1 K3 47.59(8) . .
O9 Cd1 K3 133.45(8) . .
O3 Cd1 K3 129.20(9) . .
O6 Cd1 K3 71.85(9) . .
K3 Cd1 K3 104.56(2) 3_655 .
K4 Cd1 K3 125.15(3) 4_666 .
O2 Cd1 K4 77.96(8) . .
O9 Cd1 K4 44.13(8) . .
O3 Cd1 K4 140.30(9) . .
O6 Cd1 K4 86.25(9) . .
K3 Cd1 K4 135.57(3) 3_655 .
K4 Cd1 K4 69.277(10) 4_666 .
K3 Cd1 K4 89.57(2) . .
O2 Cd1 K2 43.45(8) . .
O9 Cd1 K2 139.23(10) . .
O3 Cd1 K2 80.24(9) . .
O6 Cd1 K2 122.92(9) . .
K3 Cd1 K2 102.55(3) 3_655 .
K4 Cd1 K2 87.32(3) 4_666 .
K3 Cd1 K2 60.40(2) . .
K4 Cd1 K2 120.70(3) . .
O2 Cd1 K2 142.64(8) . 1_455
O9 Cd1 K2 51.72(10) . 1_455
O3 Cd1 K2 96.98(8) . 1_455
O6 Cd1 K2 47.91(9) . 1_455
K3 Cd1 K2 67.79(3) 3_655 1_455
K4 Cd1 K2 102.93(2) 4_666 1_455
K3 Cd1 K2 115.28(2) . 1_455
K4 Cd1 K2 68.09(2) . 1_455
K2 Cd1 K2 168.79(3) . 1_455
O2 K2 O8 119.06(11) . .
O2 K2 O5 106.17(10) . 1_656
O8 K2 O5 96.00(9) . 1_656
O2 K2 O6 79.08(10) . 3_655
O8 K2 O6 49.78(8) . 3_655
O5 K2 O6 138.27(9) 1_656 3_655
O2 K2 O1 70.07(9) . 4_666
O8 K2 O1 84.49(10) . 4_666
O5 K2 O1 49.95(9) 1_656 4_666
O6 K2 O1 97.49(9) 3_655 4_666
O2 K2 O6 134.23(9) . 1_655
O8 K2 O6 91.86(10) . 1_655
O5 K2 O6 102.73(9) 1_656 1_655
O6 K2 O6 101.60(9) 3_655 1_655
O1 K2 O6 151.53(8) 4_666 1_655
O2 K2 B4 102.40(12) . 1_655
O8 K2 B4 118.96(11) . 1_655
O5 K2 B4 26.39(11) 1_656 1_655
O6 K2 B4 164.57(12) 3_655 1_655
O1 K2 B4 69.13(12) 4_666 1_655
O6 K2 B4 88.43(12) 1_655 1_655
O2 K2 O9 114.27(10) . 1_655
O8 K2 O9 122.08(9) . 1_655
O5 K2 O9 47.28(9) 1_656 1_655
O6 K2 O9 164.98(10) 3_655 1_655
O1 K2 O9 93.79(9) 4_666 1_655
O6 K2 O9 64.40(9) 1_655 1_655
B4 K2 O9 24.73(11) 1_655 1_655
O2 K2 B2 96.75(12) . 3_655
O8 K2 B2 25.69(10) . 3_655
O5 K2 B2 116.47(10) 1_656 3_655
O6 K2 B2 24.63(10) 3_655 3_655
O1 K2 B2 87.59(11) 4_666 3_655
O6 K2 B2 101.20(12) 1_655 3_655
B4 K2 B2 142.09(12) 1_655 3_655
O9 K2 B2 147.48(11) 1_655 3_655
O2 K2 B2 110.39(11) . 1_655
O8 K2 B2 109.75(13) . 1_655
O5 K2 B2 114.93(11) 1_656 1_655
O6 K2 B2 100.72(11) 3_655 1_655
O1 K2 B2 161.53(11) 4_666 1_655
O6 K2 B2 23.90(10) 1_655 1_655
B4 K2 B2 93.20(13) 1_655 1_655
O9 K2 B2 68.87(11) 1_655 1_655
B2 K2 B2 110.39(11) 3_655 1_655
O2 K2 O8 93.89(8) . 3_755
O8 K2 O8 105.32(7) . 3_755
O5 K2 O8 138.69(9) 1_656 3_755
O6 K2 O8 80.15(8) 3_655 3_755
O1 K2 O8 163.91(8) 4_666 3_755
O6 K2 O8 42.86(7) 1_655 3_755
B4 K2 O8 114.86(11) 1_655 3_755
O9 K2 O8 91.66(8) 1_655 3_755
B2 K2 O8 95.89(10) 3_655 3_755
B2 K2 O8 24.29(10) 1_655 3_755
O2 K2 B3 87.54(11) . 1_656
O8 K2 B3 91.74(11) . 1_656
O5 K2 B3 24.41(10) 1_656 1_656
O6 K2 B3 120.16(11) 3_655 1_656
O1 K2 B3 25.61(10) 4_666 1_656
O6 K2 B3 126.99(11) 1_655 1_656
B4 K2 B3 45.16(13) 1_655 1_656
O9 K2 B3 69.23(11) 1_655 1_656
B2 K2 B3 104.32(12) 3_655 1_656
B2 K2 B3 138.09(13) 1_655 1_656
O8 K2 B3 159.44(11) 3_755 1_656
O5 K3 O3 87.04(9) . 3_655
O5 K3 O2 101.35(9) . .
O3 K3 O2 135.83(10) 3_655 .
O5 K3 O3 90.59(9) . 1_554
O3 K3 O3 91.82(9) 3_655 1_554
O2 K3 O3 130.82(10) . 1_554
O5 K3 O4 50.85(8) . .
O3 K3 O4 85.20(10) 3_655 .
O2 K3 O4 68.63(9) . .
O3 K3 O4 141.40(8) 1_554 .
O5 K3 O6 152.65(10) . 3_655
O3 K3 O6 77.89(9) 3_655 3_655
O2 K3 O6 75.38(9) . 3_655
O3 K3 O6 112.35(10) 1_554 3_655
O4 K3 O6 104.62(9) . 3_655
O5 K3 B5 103.25(11) . 1_554
O3 K3 B5 112.07(12) 3_655 1_554
O2 K3 B5 108.01(11) . 1_554
O3 K3 B5 23.66(10) 1_554 1_554
O4 K3 B5 149.52(11) . 1_554
O6 K3 B5 103.54(11) 3_655 1_554
O5 K3 O8 127.42(9) . 3_755
O3 K3 O8 114.61(10) 3_655 3_755
O2 K3 O8 94.49(9) . 3_755
O3 K3 O8 44.58(7) 1_554 3_755
O4 K3 O8 160.16(9) . 3_755
O6 K3 O8 79.86(8) 3_655 3_755
B5 K3 O8 24.99(9) 1_554 3_755
O5 K3 B3 24.89(10) . .
O3 K3 B3 85.76(11) 3_655 .
O2 K3 B3 85.00(10) . .
O3 K3 B3 115.47(10) 1_554 .
O4 K3 B3 25.96(9) . .
O6 K3 B3 129.68(11) 3_655 .
B5 K3 B3 126.65(12) 1_554 .
O8 K3 B3 148.58(11) 3_755 .
O5 K3 B2 66.77(10) . .
O3 K3 B2 66.86(11) 3_655 .
O2 K3 B2 76.84(11) . .
O3 K3 B2 148.77(10) 1_554 .
O4 K3 B2 23.37(11) . .
O6 K3 B2 86.24(11) 3_655 .
B5 K3 B2 169.84(11) 1_554 .
O8 K3 B2 165.15(9) 3_755 .
B3 K3 B2 43.89(12) . .
O5 K3 B4 21.58(11) . 1_554
O3 K3 B4 102.80(11) 3_655 1_554
O2 K3 B4 99.28(11) . 1_554
O3 K3 B4 75.62(11) 1_554 1_554
O4 K3 B4 67.66(11) . 1_554
O6 K3 B4 172.03(12) 3_655 1_554
B5 K3 B4 83.65(13) 1_554 1_554
O8 K3 B4 106.72(11) 3_755 1_554
B3 K3 B4 43.00(13) . 1_554
B2 K3 B4 86.77(13) . 1_554
O5 K3 Cd1 121.08(7) . 3_655
O3 K3 Cd1 39.04(6) 3_655 3_655
O2 K3 Cd1 105.60(7) . 3_655
O3 K3 Cd1 108.26(7) 1_554 3_655
O4 K3 Cd1 93.30(7) . 3_655
O6 K3 Cd1 39.05(6) 3_655 3_655
B5 K3 Cd1 116.10(10) 1_554 3_655
O8 K3 Cd1 101.56(6) 3_755 3_655
B3 K3 Cd1 108.85(9) . 3_655
B2 K3 Cd1 69.93(9) . 3_655
B4 K3 Cd1 140.41(9) 1_554 3_655
O9 K4 O7 134.33(11) . .
O9 K4 O7 74.20(10) . 4_666
O7 K4 O7 100.69(10) . 4_666
O9 K4 O1 114.63(10) . .
O7 K4 O1 92.94(9) . .
O7 K4 O1 51.18(9) 4_666 .
O9 K4 O9 138.25(14) . 4_565
O7 K4 O9 72.05(9) . 4_565
O7 K4 O9 141.08(10) 4_666 4_565
O1 K4 O9 90.37(10) . 4_565
O9 K4 O4 82.50(10) . .
O7 K4 O4 51.88(9) . .
O7 K4 O4 90.01(9) 4_666 .
O1 K4 O4 124.23(10) . .
O9 K4 O4 111.50(9) 4_565 .
O9 K4 O10 95.29(10) . .
O7 K4 O10 93.27(9) . .
O7 K4 O10 166.00(9) 4_666 .
O1 K4 O10 129.66(9) . .
O9 K4 O10 45.28(9) 4_565 .
O4 K4 O10 97.89(9) . .
O9 K4 B4 113.64(13) . 4_565
O7 K4 B4 91.58(11) . 4_565
O7 K4 B4 152.89(12) 4_666 4_565
O1 K4 B4 104.57(12) . 4_565
O9 K4 B4 24.63(11) 4_565 4_565
O4 K4 B4 116.30(11) . 4_565
O10 K4 B4 25.37(11) . 4_565
O9 K4 B4 22.10(12) . .
O7 K4 B4 150.68(12) . .
O7 K4 B4 87.11(11) 4_666 .
O1 K4 B4 113.35(11) . .
O9 K4 B4 118.30(12) 4_565 .
O4 K4 B4 100.42(12) . .
O10 K4 B4 80.12(11) . .
B4 K4 B4 93.93(16) 4_565 .
O9 K4 B3 109.02(12) . .
O7 K4 B3 25.57(11) . .
O7 K4 B3 98.67(11) 4_666 .
O1 K4 B3 111.74(11) . .
O9 K4 B3 89.74(11) 4_565 .
O4 K4 B3 26.57(10) . .
O10 K4 B3 93.46(11) . .
B4 K4 B3 102.57(12) 4_565 .
B4 K4 B3 125.66(13) . .
O9 K4 B3 93.15(12) . 4_666
O7 K4 B3 99.80(11) . 4_666
O7 K4 B3 25.57(11) 4_666 4_666
O1 K4 B3 25.80(10) . 4_666
O9 K4 B3 116.16(12) 4_565 4_666
O4 K4 B3 109.73(12) . 4_666
O10 K4 B3 151.94(11) . 4_666
B4 K4 B3 128.67(14) 4_565 4_666
B4 K4 B3 99.07(12) . 4_666
B3 K4 B3 108.95(16) . 4_666
O9 K4 O10 43.43(10) . 4_666
O7 K4 O10 171.18(10) . 4_666
O7 K4 O10 86.92(9) 4_666 4_666
O1 K4 O10 95.33(8) . 4_666
O9 K4 O10 104.78(9) 4_565 4_666
O4 K4 O10 124.37(9) . 4_666
O10 K4 O10 79.08(8) . 4_666
B4 K4 O10 83.38(11) 4_565 4_666
B4 K4 O10 23.96(11) . 4_666
B3 K4 O10 149.31(11) . 4_666
B3 K4 O10 88.99(10) 4_666 4_666
B5 O1 B3 126.6(3) 4_565 4_666
B5 O1 K4 107.2(3) 4_565 .
B3 O1 K4 98.6(3) 4_666 .
B5 O1 K2 108.4(3) 4_565 4_565
B3 O1 K2 94.1(2) 4_666 4_565
K4 O1 K2 123.18(10) . 4_565
B1 O2 Cd1 125.7(3) . .
B1 O2 K2 115.3(3) . .
Cd1 O2 K2 103.00(11) . .
B1 O2 K3 120.1(2) . .
Cd1 O2 K3 97.35(11) . .
K2 O2 K3 87.89(10) . .
B5 O3 Cd1 114.5(3) . .
B5 O3 K3 149.5(3) . 3_655
Cd1 O3 K3 89.36(9) . 3_655
B5 O3 K3 96.5(3) . 1_556
Cd1 O3 K3 117.25(13) . 1_556
K3 O3 K3 88.18(9) 3_655 1_556
B2 O4 B3 124.8(3) . .
B2 O4 K4 113.5(3) . .
B3 O4 K4 94.2(3) . .
B2 O4 K3 100.3(3) . .
B3 O4 K3 96.2(2) . .
K4 O4 K3 129.45(11) . .
B4 O5 B3 124.0(4) 1_554 .
B4 O5 K2 93.2(2) 1_554 1_454
B3 O5 K2 107.0(2) . 1_454
B4 O5 K3 111.7(3) 1_554 .
B3 O5 K3 104.6(2) . .
K2 O5 K3 116.68(12) 1_454 .
B2 O6 Cd1 110.4(3) . .
B2 O6 K2 90.7(3) . 3_655
Cd1 O6 K2 158.85(13) . 3_655
B2 O6 K2 91.7(3) . 1_455
Cd1 O6 K2 98.69(11) . 1_455
K2 O6 K2 78.40(9) 3_655 1_455
B2 O6 K3 168.7(3) . 3_655
Cd1 O6 K3 80.82(8) . 3_655
K2 O6 K3 78.14(9) 3_655 3_655
K2 O6 K3 87.54(9) 1_455 3_655
B1 O7 B3 125.1(4) 4_565 .
B1 O7 K4 113.9(2) 4_565 .
B3 O7 K4 102.7(2) . .
B1 O7 K4 111.9(3) 4_565 4_565
B3 O7 K4 100.2(2) . 4_565
K4 O7 K4 99.31(10) . 4_565
B2 O8 B5 121.4(4) 3_655 3_756
B2 O8 K2 99.0(3) 3_655 .
B5 O8 K2 132.7(3) 3_756 .
B2 O8 K3 138.8(3) 3_655 3_755
B5 O8 K3 77.5(3) 3_756 3_755
K2 O8 K3 88.03(9) . 3_755
B2 O8 K2 74.5(2) 3_655 3_755
B5 O8 K2 135.5(3) 3_756 3_755
K2 O8 K2 74.68(7) . 3_755
K3 O8 K2 68.32(7) 3_755 3_755
B4 O9 Cd1 148.7(3) . .
B4 O9 K4 109.7(3) . .
Cd1 O9 K4 100.87(12) . .
B4 O9 K4 91.6(3) . 4_666
Cd1 O9 K4 90.32(12) . 4_666
K4 O9 K4 98.28(12) . 4_666
B4 O9 K2 75.4(3) . 1_455
Cd1 O9 K2 95.32(13) . 1_455
K4 O9 K2 96.34(11) . 1_455
K4 O9 K2 163.04(12) 4_666 1_455
B4 O10 B1 121.1(4) 4_565 1_455
B4 O10 K4 78.3(3) 4_565 .
B1 O10 K4 139.6(3) 1_455 .
B4 O10 K4 75.5(2) 4_565 4_565
B1 O10 K4 137.6(3) 1_455 4_565
K4 O10 K4 78.69(8) . 4_565
O2 B1 O7 124.5(4) . 4_666
O2 B1 O10 117.3(4) . 1_655
O7 B1 O10 118.3(4) 4_666 1_655
O2 B1 K2 44.2(2) . .
O7 B1 K2 139.1(3) 4_666 .
O10 B1 K2 87.0(3) 1_655 .
O2 B1 K4 92.7(2) . 4_666
O7 B1 K4 44.75(18) 4_666 4_666
O10 B1 K4 135.4(3) 1_655 4_666
K2 B1 K4 94.47(11) . 4_666
O2 B1 K4 94.6(3) . .
O7 B1 K4 46.7(2) 4_666 .
O10 B1 K4 131.0(3) 1_655 .
K2 B1 K4 137.20(17) . .
K4 B1 K4 72.69(10) 4_666 .
O6 B2 O4 123.3(4) . .
O6 B2 O8 118.1(4) . 3_655
O4 B2 O8 118.6(4) . 3_655
O6 B2 K2 64.7(2) . 3_655
O4 B2 K2 166.8(3) . 3_655
O8 B2 K2 55.3(2) 3_655 3_655
O6 B2 K2 64.4(2) . 1_455
O4 B2 K2 122.6(3) . 1_455
O8 B2 K2 81.2(3) 3_655 1_455
K2 B2 K2 69.61(11) 3_655 1_455
O6 B2 K3 89.5(3) . .
O4 B2 K3 56.3(2) . .
O8 B2 K3 128.9(3) 3_655 .
K2 B2 K3 116.58(16) 3_655 .
K2 B2 K3 148.42(15) 1_455 .
O7 B3 O5 110.7(4) . .
O7 B3 O1 109.4(4) . 4_565
O5 B3 O1 108.6(3) . 4_565
O7 B3 O4 110.2(3) . .
O5 B3 O4 108.4(4) . .
O1 B3 O4 109.5(4) 4_565 .
O7 B3 K4 51.69(18) . .
O5 B3 K4 133.8(3) . .
O1 B3 K4 117.5(3) 4_565 .
O4 B3 K4 59.3(2) . .
O7 B3 K4 54.3(2) . 4_565
O5 B3 K4 132.3(3) . 4_565
O1 B3 K4 55.6(2) 4_565 4_565
O4 B3 K4 119.3(3) . 4_565
K4 B3 K4 76.77(12) . 4_565
O7 B3 K3 126.5(3) . .
O5 B3 K3 50.54(19) . .
O1 B3 K3 123.9(3) 4_565 .
O4 B3 K3 57.8(2) . .
K4 B3 K3 101.55(12) . .
K4 B3 K3 177.08(17) 4_565 .
O7 B3 K2 121.9(2) . 1_454
O5 B3 K2 48.54(18) . 1_454
O1 B3 K2 60.3(2) 4_565 1_454
O4 B3 K2 127.5(3) . 1_454
K4 B3 K2 173.02(17) . 1_454
K4 B3 K2 97.21(11) 4_565 1_454
K3 B3 K2 84.61(12) . 1_454
O9 B4 O5 122.4(5) . 1_556
O9 B4 O10 118.0(5) . 4_666
O5 B4 O10 119.6(4) 1_556 4_666
O9 B4 K2 79.9(3) . 1_455
O5 B4 K2 60.4(2) 1_556 1_455
O10 B4 K2 134.2(3) 4_666 1_455
O9 B4 K4 63.8(3) . 4_666
O5 B4 K4 131.4(3) 1_556 4_666
O10 B4 K4 76.3(3) 4_666 4_666
K2 B4 K4 142.15(19) 1_455 4_666
O9 B4 K4 48.2(2) . .
O5 B4 K4 144.5(3) 1_556 .
O10 B4 K4 80.6(2) 4_666 .
K2 B4 K4 84.45(11) 1_455 .
K4 B4 K4 79.30(12) 4_666 .
O9 B4 K3 97.5(3) . 1_556
O5 B4 K3 46.7(2) 1_556 1_556
O10 B4 K3 125.7(3) 4_666 1_556
K2 B4 K3 88.95(14) 1_455 1_556
K4 B4 K3 85.70(12) 4_666 1_556
K4 B4 K3 145.62(18) . 1_556
O3 B5 O1 123.8(4) . 4_666
O3 B5 O8 118.6(4) . 3_756
O1 B5 O8 117.5(4) 4_666 3_756
O3 B5 K3 59.9(2) . 1_556
O1 B5 K3 133.9(3) 4_666 1_556
O8 B5 K3 77.5(3) 3_756 1_556
O3 B5 K4 96.3(3) . 4_666
O1 B5 K4 50.5(2) 4_666 4_666
O8 B5 K4 122.3(3) 3_756 4_666
K3 B5 K4 83.94(13) 1_556 4_666

loop_
_geom_bond_atom_site_label_1
_geom_bond_atom_site_label_2
_geom_bond_distance
_geom_bond_site_symmetry_2
Cd1 O2 2.128(3) .
Cd1 O9 2.162(3) .
Cd1 O3 2.174(3) .
Cd1 O6 2.203(3) .
Cd1 K3 3.4510(12) 3_655
Cd1 K4 3.5887(11) 4_666
Cd1 K3 3.6738(11) .
Cd1 K4 3.7011(11) .
Cd1 K2 3.7521(12) .
Cd1 K2 3.9554(12) 1_455
K2 O2 2.648(3) .
K2 O8 2.664(3) .
K2 O5 2.669(3) 1_656
K2 O6 2.894(3) 3_655
K2 O1 2.964(3) 4_666
K2 O6 2.969(4) 1_655
K2 B4 3.065(5) 1_655
K2 O9 3.118(4) 1_655
K2 B2 3.201(5) 3_655
K2 B2 3.291(5) 1_655
K2 O8 3.375(3) 3_755
K2 B3 3.405(5) 1_656
K3 O5 2.700(3) .
K3 O3 2.705(3) 3_655
K3 O2 2.735(3) .
K3 O3 2.851(3) 1_554
K3 O4 2.882(3) .
K3 O6 3.031(3) 3_655
K3 B5 3.276(5) 1_554
K3 O8 3.277(4) 3_755
K3 B3 3.384(5) .
K3 B2 3.407(5) .
K3 B4 3.446(5) 1_554
K3 Cd1 3.4510(12) 3_655
K4 O9 2.624(3) .
K4 O7 2.672(3) .
K4 O7 2.765(3) 4_666
K4 O1 2.799(3) .
K4 O9 2.852(4) 4_565
K4 O4 2.863(3) .
K4 O10 3.154(4) .
K4 B4 3.178(6) 4_565
K4 B4 3.315(5) .
K4 B3 3.322(5) .
K4 B3 3.352(5) 4_666
K4 O10 3.378(3) 4_666
O1 B5 1.376(6) 4_565
O1 B3 1.475(6) 4_666
O1 K2 2.964(3) 4_565
O2 B1 1.331(6) .
O3 B5 1.323(6) .
O3 K3 2.705(3) 3_655
O3 K3 2.851(3) 1_556
O4 B2 1.374(6) .
O4 B3 1.490(5) .
O5 B4 1.364(6) 1_554
O5 B3 1.472(6) .
O5 K2 2.669(3) 1_454
O6 B2 1.334(5) .
O6 K2 2.894(3) 3_655
O6 K2 2.969(4) 1_455
O6 K3 3.031(3) 3_655
O7 B1 1.382(6) 4_565
O7 B3 1.470(6) .
O7 K4 2.765(3) 4_565
O8 B2 1.405(6) 3_655
O8 B5 1.417(5) 3_756
O8 K3 3.277(4) 3_755
O8 K2 3.375(3) 3_755
O9 B4 1.325(6) .
O9 K4 2.852(4) 4_666
O9 K2 3.118(4) 1_455
O10 B4 1.391(6) 4_565
O10 B1 1.396(6) 1_455
O10 K4 3.378(3) 4_565
B1 O7 1.382(6) 4_666
B1 O10 1.396(6) 1_655
B1 K4 3.470(4) 4_666
B2 O8 1.405(6) 3_655
B2 K2 3.201(5) 3_655
B2 K2 3.291(5) 1_455
B3 O1 1.475(6) 4_565
B3 K4 3.352(5) 4_565
B3 K2 3.405(5) 1_454
B4 O5 1.364(6) 1_556
B4 O10 1.391(6) 4_666
B4 K2 3.065(5) 1_455
B4 K4 3.178(6) 4_666
B4 K3 3.446(5) 1_556
B5 O1 1.376(6) 4_666
B5 O8 1.417(5) 3_756
B5 K3 3.276(5) 1_556
B5 K4 3.464(5) 4_666
